data_2238032
loop_
_publ_author_name
'Sun, Li-Xia'
'Zhu, Ling-Zhi'
'Wang, Jun-Kai'

_publ_section_title
;
 <i>N</i>-[(<i>E</i>)-4-Bromobenzylidene]-3,4-dimethylaniline
;
_journal_coeditor_code SU2579
_journal_issue 5
_journal_name_full 'Acta Crystallographica Section E'
_journal_page_first o631
_journal_paper_doi 10.1107/S1600536813008143
_journal_volume 69
_journal_year 2013
_chemical_formula_iupac 'C15 H14 Br N'
_chemical_formula_moiety 'C15 H14 Br N'
_chemical_formula_sum 'C15 H14 Br N'
_chemical_formula_weight 288.18
_chemical_name_systematic
;
<i>N</i>-[(<i>E</i>)-4-Bromobenzylidene]-3,4-dimethylaniline
;
_space_group_IT_number 60
_symmetry_cell_setting orthorhombic
_symmetry_space_group_name_Hall '-P 2n 2ab'
_symmetry_space_group_name_H-M 'P b c n'
_atom_sites_solution_hydrogens geom
_atom_sites_solution_primary direct
_atom_sites_solution_secondary difmap
_audit_creation_method SHELXL-97
_cell_angle_alpha 90.00
_cell_angle_beta 90.00
_cell_angle_gamma 90.00
_cell_formula_units_Z 8
_cell_length_a 14.868(7)
_cell_length_b 6.161(3)
_cell_length_c 28.609(13)
_cell_measurement_reflns_used 2443
_cell_measurement_temperature 296(2)
_cell_measurement_theta_max 25.5
_cell_measurement_theta_min 2.7
_cell_volume 2621(2)
_computing_cell_refinement 'SAINT (Bruker, 2004)'
_computing_data_collection 'APEX2 (Bruker, 2004)'
_computing_data_reduction 'SAINT (Bruker, 2004)'
_computing_molecular_graphics 'SHELXTL (Sheldrick, 2008)'
_computing_publication_material 'SHELXTL (Sheldrick, 2008)'
_computing_structure_refinement 'SHELXL97 (Sheldrick, 2008)'
_computing_structure_solution 'SHELXS97 (Sheldrick, 2008)'
_diffrn_ambient_temperature 296(2)
_diffrn_measured_fraction_theta_full 0.999
_diffrn_measured_fraction_theta_max 0.999
_diffrn_measurement_device_type 'Bruker APEXII CCD'
_diffrn_measurement_method '\f and \w scans'
_diffrn_radiation_monochromator graphite
_diffrn_radiation_source 'fine-focus sealed tube'
_diffrn_radiation_type MoK\a
_diffrn_radiation_wavelength 0.71073
_diffrn_reflns_av_R_equivalents 0.0901
_diffrn_reflns_av_sigmaI/netI 0.0619
_diffrn_reflns_limit_h_max 18
_diffrn_reflns_limit_h_min -18
_diffrn_reflns_limit_k_max 7
_diffrn_reflns_limit_k_min -7
_diffrn_reflns_limit_l_max 34
_diffrn_reflns_limit_l_min -32
_diffrn_reflns_number 17312
_diffrn_reflns_theta_full 25.50
_diffrn_reflns_theta_max 25.50
_diffrn_reflns_theta_min 2.74
_diffrn_standards_decay_% 0
_diffrn_standards_interval_count 200
_diffrn_standards_interval_time 120
_diffrn_standards_number 3
_exptl_absorpt_coefficient_mu 3.114
_exptl_absorpt_correction_T_max 0.6696
_exptl_absorpt_correction_T_min 0.5474
_exptl_absorpt_correction_type multi-scan
_exptl_absorpt_process_details '(SADABS; Sheldrick, 1996)'
_exptl_crystal_colour yellow
_exptl_crystal_density_diffrn 1.461
_exptl_crystal_density_method 'not measured'
_exptl_crystal_description block
_exptl_crystal_F_000 1168
_exptl_crystal_size_max 0.22
_exptl_crystal_size_mid 0.19
_exptl_crystal_size_min 0.14
_refine_diff_density_max 0.548
_refine_diff_density_min -0.564
_refine_ls_extinction_method none
_refine_ls_goodness_of_fit_ref 1.029
_refine_ls_hydrogen_treatment constr
_refine_ls_matrix_type full
_refine_ls_number_parameters 156
_refine_ls_number_reflns 2445
_refine_ls_number_restraints 0
_refine_ls_restrained_S_all 1.029
_refine_ls_R_factor_all 0.1124
_refine_ls_R_factor_gt 0.0577
_refine_ls_shift/su_max 0.001
_refine_ls_shift/su_mean 0.000
_refine_ls_structure_factor_coef Fsqd
_refine_ls_weighting_details 'calc w=1/[\s^2^(Fo^2^)+(0.0449P)^2^+6.7390P] where P=(Fo^2^+2Fc^2^)/3'
_refine_ls_weighting_scheme calc
_refine_ls_wR_factor_gt 0.1250
_refine_ls_wR_factor_ref 0.1483
_reflns_number_gt 1438
_reflns_number_total 2445
_reflns_threshold_expression I>2sigma(I)
_cod_data_source_file su2579.cif
_cod_data_source_block I
_cod_database_code 2238032
_cod_database_fobs_code 2238032

loop_
_symmetry_equiv_pos_site_id
_symmetry_equiv_pos_as_xyz
1 x,y,z
2 1/2-x,1/2-y,1/2+z
3 1/2+x,1/2-y,-z
4 -x,y,1/2-z
5 -x,-y,-z
6 1/2+x,1/2+y,1/2-z
7 1/2-x,1/2+y,z
8 x,-y,1/2+z

loop_
_atom_site_aniso_label
_atom_site_aniso_U_11
_atom_site_aniso_U_22
_atom_site_aniso_U_33
_atom_site_aniso_U_12
_atom_site_aniso_U_13
_atom_site_aniso_U_23
Br1 0.0956(5) 0.1062(6) 0.0446(4) -0.0111(5) -0.0052(3) 0.0232(4)
N1 0.045(2) 0.049(3) 0.044(3) -0.001(2) -0.001(2) 0.000(2)
C1 0.049(3) 0.044(3) 0.059(4) 0.009(3) -0.003(3) 0.004(3)
C2 0.059(3) 0.067(5) 0.047(4) 0.007(3) 0.000(3) -0.004(3)
C3 0.044(3) 0.063(4) 0.031(3) -0.008(3) -0.007(2) 0.009(3)
C4 0.065(3) 0.049(4) 0.046(3) -0.002(3) -0.008(3) 0.006(3)
C5 0.060(3) 0.052(4) 0.045(3) 0.001(3) 0.001(3) -0.004(3)
C6 0.041(3) 0.043(3) 0.041(3) -0.007(3) -0.001(2) -0.001(2)
C7 0.052(3) 0.047(4) 0.042(3) -0.003(3) -0.007(2) -0.005(3)
C8 0.037(2) 0.041(3) 0.038(3) -0.003(3) -0.002(2) 0.000(2)
C9 0.043(3) 0.037(3) 0.049(3) 0.008(2) 0.001(2) 0.004(3)
C10 0.041(3) 0.042(3) 0.049(3) -0.004(3) -0.003(2) -0.005(3)
C11 0.046(3) 0.047(3) 0.050(3) -0.004(3) -0.004(3) 0.006(3)
C12 0.036(3) 0.035(3) 0.072(4) 0.005(2) -0.002(3) 0.006(3)
C13 0.042(3) 0.039(3) 0.052(3) 0.000(2) 0.003(2) -0.003(3)
C14 0.090(5) 0.076(5) 0.050(4) 0.013(4) 0.004(3) -0.008(3)
C15 0.075(4) 0.073(4) 0.061(4) 0.012(3) -0.002(3) 0.017(3)

loop_
_atom_site_type_symbol
_atom_site_label
_atom_site_fract_x
_atom_site_fract_y
_atom_site_fract_z
_atom_site_U_iso_or_equiv
_atom_site_thermal_displace_type
_atom_site_calc_flag
_atom_site_refinement_flags
_atom_site_occupancy
Br Br1 0.12941(5) 1.15486(14) 0.55818(2) 0.0821(3) Uani d . 1.000
N N1 0.1277(3) 0.5957(7) 0.76719(15) 0.0460(16) Uani d . 1.000
C C1 0.1549(3) 0.7560(9) 0.6734(2) 0.0507(19) Uani d . 1.000
C C2 0.1579(4) 0.8357(11) 0.6281(2) 0.058(2) Uani d . 1.000
C C3 0.1256(3) 1.0405(10) 0.62021(17) 0.0460(19) Uani d . 1.000
C C4 0.0911(4) 1.1681(10) 0.65516(19) 0.0533(19) Uani d . 1.000
C C5 0.0907(4) 1.0843(9) 0.70019(19) 0.0523(19) Uani d . 1.000
C C6 0.1210(3) 0.8791(9) 0.70960(18) 0.0417(17) Uani d . 1.000
C C7 0.1164(3) 0.7919(9) 0.75771(19) 0.0470(19) Uani d . 1.000
C C8 0.1253(3) 0.5192(8) 0.81399(16) 0.0387(16) Uani d . 1.000
C C9 0.0878(3) 0.6300(8) 0.85173(18) 0.0430(17) Uani d . 1.000
C C10 0.0929(3) 0.5490(9) 0.89694(18) 0.0440(17) Uani d . 1.000
C C11 0.1357(3) 0.3504(9) 0.90483(19) 0.0477(17) Uani d . 1.000
C C12 0.1714(3) 0.2393(9) 0.8668(2) 0.0477(19) Uani d . 1.000
C C13 0.1656(3) 0.3213(8) 0.8222(2) 0.0443(17) Uani d . 1.000
C C14 0.0523(5) 0.6765(11) 0.93710(19) 0.072(3) Uani d . 1.000
C C15 0.1459(4) 0.2609(11) 0.9540(2) 0.070(2) Uani d . 1.000
H H1 0.17610 0.61680 0.67950 0.0610 Uiso c R 1.000
H H2 0.18130 0.75260 0.60390 0.0690 Uiso c R 1.000
H H4 0.06880 1.30610 0.64890 0.0640 Uiso c R 1.000
H H5 0.06940 1.16980 0.72460 0.0630 Uiso c R 1.000
H H7 0.10450 0.88760 0.78210 0.0560 Uiso c R 1.000
H H9 0.05860 0.76120 0.84650 0.0520 Uiso c R 1.000
H H12 0.19980 0.10660 0.87160 0.0570 Uiso c R 1.000
H H13 0.18910 0.24250 0.79730 0.0530 Uiso c R 1.000
H H14A 0.00220 0.59760 0.94980 0.1080 Uiso c R 1.000
H H14B 0.03200 0.81510 0.92590 0.1080 Uiso c R 1.000
H H14C 0.09680 0.69750 0.96100 0.1080 Uiso c R 1.000
H H15A 0.17400 0.36800 0.97350 0.1050 Uiso c R 1.000
H H15B 0.18250 0.13260 0.95320 0.1050 Uiso c R 1.000
H H15C 0.08770 0.22570 0.96640 0.1050 Uiso c R 1.000

loop_
_atom_type_symbol
_atom_type_description
_atom_type_scat_dispersion_real
_atom_type_scat_dispersion_imag
_atom_type_scat_source
C C 0.0033 0.0016 'International Tables Vol C Tables 4.2.6.8 and 6.1.1.4'
H H 0.0000 0.0000 'International Tables Vol C Tables 4.2.6.8 and 6.1.1.4'
N N 0.0061 0.0033 'International Tables Vol C Tables 4.2.6.8 and 6.1.1.4'
Br Br -0.2901 2.4595 'International Tables Vol C Tables 4.2.6.8 and 6.1.1.4'

loop_
_geom_angle_atom_site_label_1
_geom_angle_atom_site_label_2
_geom_angle_atom_site_label_3
_geom_angle
_geom_angle_publ_flag
C7 N1 C8 121.5(5) no
C2 C1 C6 121.3(5) no
C1 C2 C3 118.0(5) no
Br1 C3 C2 118.9(4) no
Br1 C3 C4 118.5(4) no
C2 C3 C4 122.6(5) no
C3 C4 C5 117.7(5) no
C4 C5 C6 121.7(5) no
C1 C6 C5 118.7(5) no
C1 C6 C7 121.1(5) no
C5 C6 C7 120.2(5) no
N1 C7 C6 123.2(5) no
N1 C8 C9 125.3(4) no
N1 C8 C13 116.3(4) no
C9 C8 C13 118.4(5) no
C8 C9 C10 121.6(5) no
C9 C10 C11 119.3(5) no
C9 C10 C14 119.9(5) no
C11 C10 C14 120.8(5) no
C10 C11 C12 118.6(5) no
C10 C11 C15 120.9(5) no
C12 C11 C15 120.5(5) no
C11 C12 C13 121.4(5) no
C8 C13 C12 120.7(5) no
C2 C1 H1 119.00 no
C6 C1 H1 119.00 no
C1 C2 H2 121.00 no
C3 C2 H2 121.00 no
C3 C4 H4 121.00 no
C5 C4 H4 121.00 no
C4 C5 H5 119.00 no
C6 C5 H5 119.00 no
N1 C7 H7 118.00 no
C6 C7 H7 118.00 no
C8 C9 H9 119.00 no
C10 C9 H9 119.00 no
C11 C12 H12 119.00 no
C13 C12 H12 119.00 no
C8 C13 H13 120.00 no
C12 C13 H13 120.00 no
C10 C14 H14A 109.00 no
C10 C14 H14B 109.00 no
C10 C14 H14C 110.00 no
H14A C14 H14B 109.00 no
H14A C14 H14C 109.00 no
H14B C14 H14C 110.00 no
C11 C15 H15A 109.00 no
C11 C15 H15B 109.00 no
C11 C15 H15C 110.00 no
H15A C15 H15B 109.00 no
H15A C15 H15C 109.00 no
H15B C15 H15C 109.00 no

loop_
_geom_bond_atom_site_label_1
_geom_bond_atom_site_label_2
_geom_bond_distance
_geom_bond_publ_flag
Br1 C3 1.910(5) no
N1 C7 1.250(7) no
N1 C8 1.420(6) no
C1 C2 1.387(8) no
C1 C6 1.379(8) no
C2 C3 1.369(9) no
C3 C4 1.372(8) no
C4 C5 1.388(8) no
C5 C6 1.369(8) no
C6 C7 1.479(8) no
C8 C9 1.394(7) no
C8 C13 1.379(7) no
C9 C10 1.388(7) no
C10 C11 1.398(8) no
C10 C14 1.517(8) no
C11 C12 1.391(8) no
C11 C15 1.519(8) no
C12 C13 1.375(8) no
C1 H1 0.9300 no
C2 H2 0.9300 no
C4 H4 0.9300 no
C5 H5 0.9300 no
C7 H7 0.9300 no
C9 H9 0.9300 no
C12 H12 0.9300 no
C13 H13 0.9300 no
C14 H14A 0.9600 no
C14 H14B 0.9600 no
C14 H14C 0.9600 no
C15 H15A 0.9600 no
C15 H15B 0.9600 no
C15 H15C 0.9600 no

loop_
_geom_hbond_atom_site_label_D
_geom_hbond_atom_site_label_H
_geom_hbond_atom_site_label_A
_geom_hbond_site_symmetry_A
_geom_hbond_distance_DH
_geom_hbond_distance_HA
_geom_hbond_distance_DA
_geom_hbond_angle_DHA
_geom_hbond_publ_flag
C9 H9 Cg1 4_556 0.93 2.99 3.773(5) 143 yes
C12 H12 Cg2 7_545 0.93 2.77 3.507(5) 137 yes

loop_
_geom_torsion_atom_site_label_1
_geom_torsion_atom_site_label_2
_geom_torsion_atom_site_label_3
_geom_torsion_atom_site_label_4
_geom_torsion
_geom_torsion_publ_flag
C7 N1 C8 C13 -160.1(5) no
C8 N1 C7 C6 178.2(4) no
C7 N1 C8 C9 18.2(7) no
C2 C1 C6 C5 -0.6(8) no
C6 C1 C2 C3 -0.4(8) no
C2 C1 C6 C7 178.9(5) no
C1 C2 C3 Br1 179.7(4) no
C1 C2 C3 C4 0.2(8) no
Br1 C3 C4 C5 -178.6(4) no
C2 C3 C4 C5 0.9(8) no
C3 C4 C5 C6 -1.9(9) no
C4 C5 C6 C1 1.8(8) no
C4 C5 C6 C7 -177.7(5) no
C1 C6 C7 N1 -12.5(7) no
C5 C6 C7 N1 166.9(5) no
N1 C8 C9 C10 -176.2(4) no
C13 C8 C9 C10 2.1(7) no
N1 C8 C13 C12 176.2(4) no
C9 C8 C13 C12 -2.3(7) no
C8 C9 C10 C11 -0.8(7) no
C8 C9 C10 C14 179.1(5) no
C9 C10 C11 C12 -0.4(7) no
C9 C10 C11 C15 177.5(5) no
C14 C10 C11 C12 179.7(5) no
C14 C10 C11 C15 -2.4(7) no
C10 C11 C12 C13 0.3(7) no
C15 C11 C12 C13 -177.7(5) no
C11 C12 C13 C8 1.1(7) no
